data_2243494
loop_
_publ_author_name
'Yeo, Chien Ing'
'Tan, Sang Loon'
'Kwong, Huey Chong'
'Tiekink, Edward R. T.'

_publ_section_title
;
 [(<i>Z</i>)-<i>N</i>-(3-Fluorophenyl)-<i>O</i>-methylthiocarbamato-\k<i>S</i>](triphenylphosphane-\k<i>P</i>)gold(I):
 crystal structure, Hirshfeld surface analysis and computational study
;
_journal_coeditor_code HB7932
_journal_issue 8
_journal_name_full 'Acta Crystallographica Section E'
_journal_page_first 1284
_journal_page_last 1290
_journal_paper_doi 10.1107/S2056989020009469
_journal_volume 76
_journal_year 2020
_chemical_formula_iupac '[Au (C8 H7 F N O S) (C18 H15 P)]'
_chemical_formula_moiety 'C26 H22 Au F N O P S'
_chemical_formula_sum 'C26 H22 Au F N O P S'
_chemical_formula_weight 643.44
_chemical_name_systematic
'[(<i>Z</i>)-<i>N</i>-(3-Fluorophenyl)-<i>O</i>-methylthiocarbamato-\k<i>S</i>](triphenylphosphane-\k<i>P</i>)gold(I)'
_space_group_crystal_system monoclinic
_space_group_IT_number 14
_space_group_name_Hall '-P 2yn'
_space_group_name_H-M_alt 'P 1 21/n 1'
_atom_sites_solution_hydrogens geom
_atom_sites_solution_primary direct
_atom_sites_solution_secondary difmap
_audit_creation_method SHELXL-2018/3
_cell_angle_alpha 90
_cell_angle_beta 99.361(3)
_cell_angle_gamma 90
_cell_formula_units_Z 4
_cell_length_a 8.9311(3)
_cell_length_b 17.2458(6)
_cell_length_c 15.6857(5)
_cell_measurement_reflns_used 12325
_cell_measurement_temperature 100(2)
_cell_measurement_theta_max 29.4380
_cell_measurement_theta_min 3.9280
_cell_volume 2383.80(14)
_computing_cell_refinement
;
CrysAlis PRO (Agilent, 2013)
;
_computing_data_collection
;
CrysAlis PRO (Agilent, 2013)
;
_computing_data_reduction
;
CrysAlis PRO (Agilent, 2013)
;
_computing_molecular_graphics
;
ORTEP-3 for Windows (Farrugia, 2012) and DIAMOND (Brandenburg,
2006)
;
_computing_publication_material
;
publCIF (Westrip, 2010)
;
_computing_structure_refinement
;
<i>SHELXL2018/3</i> (Sheldrick, 2015<i>b</i>)
;
_computing_structure_solution
;
SHELXS97 (Sheldrick, 2015<i>a</i>)
;
_diffrn_ambient_temperature 100(2)
_diffrn_detector_area_resol_mean 10.4041
_diffrn_measured_fraction_theta_full 0.989
_diffrn_measured_fraction_theta_max 0.989
_diffrn_measurement_device_type 'Agilent Technologies SuperNova Dual diffractometer with Atlas detector'
_diffrn_measurement_method '\w scan'
_diffrn_radiation_monochromator Mirror
_diffrn_radiation_source 'SuperNova (Mo) X-ray Source'
_diffrn_radiation_type MoK\a
_diffrn_radiation_wavelength 0.71073
_diffrn_reflns_av_R_equivalents 0.0446
_diffrn_reflns_av_unetI/netI 0.0345
_diffrn_reflns_limit_h_max 11
_diffrn_reflns_limit_h_min -11
_diffrn_reflns_limit_k_max 22
_diffrn_reflns_limit_k_min -19
_diffrn_reflns_limit_l_max 20
_diffrn_reflns_limit_l_min -20
_diffrn_reflns_number 25800
_diffrn_reflns_theta_full 27.497
_diffrn_reflns_theta_max 27.497
_diffrn_reflns_theta_min 2.840
_diffrn_standards_decay_% 0
_diffrn_standards_interval_count 0
_diffrn_standards_interval_time 0
_diffrn_standards_number 0
_exptl_absorpt_coefficient_mu 6.353
_exptl_absorpt_correction_T_max 1.0000
_exptl_absorpt_correction_T_min 0.2516
_exptl_absorpt_correction_type multi-scan
_exptl_absorpt_process_details
;
(CrysAlis PRO; Agilent, 2013)
;
_exptl_crystal_colour colourless
_exptl_crystal_density_diffrn 1.793
_exptl_crystal_description block
_exptl_crystal_F_000 1248
_exptl_crystal_size_max 0.300
_exptl_crystal_size_mid 0.300
_exptl_crystal_size_min 0.300
_refine_diff_density_max 1.171
_refine_diff_density_min -1.223
_refine_ls_extinction_method none
_refine_ls_goodness_of_fit_ref 1.075
_refine_ls_hydrogen_treatment constr
_refine_ls_matrix_type full
_refine_ls_number_parameters 290
_refine_ls_number_reflns 5429
_refine_ls_number_restraints 0
_refine_ls_restrained_S_all 1.075
_refine_ls_R_factor_all 0.0264
_refine_ls_R_factor_gt 0.0230
_refine_ls_shift/su_max 0.002
_refine_ls_shift/su_mean 0.000
_refine_ls_structure_factor_coef Fsqd
_refine_ls_weighting_details 'w=1/[\s^2^(Fo^2^)+(0.0190P)^2^+0.9042P] where P=(Fo^2^+2Fc^2^)/3'
_refine_ls_weighting_scheme calc
_refine_ls_wR_factor_gt 0.0487
_refine_ls_wR_factor_ref 0.0504
_reflns_number_gt 5017
_reflns_number_total 5429
_reflns_threshold_expression 'I > 2\s(I)'
_cod_data_source_file hb7932sup1.cif
_cod_data_source_block I
_cod_original_sg_symbol_H-M 'P 21/n'
_cod_database_code 2243494
_shelx_space_group_comment
;
The symmetry employed for this shelxl refinement is uniquely defined
by the following loop, which should always be used as a source of
symmetry information in preference to the above space-group names.
They are only intended as comments.
;
_shelx_estimated_absorpt_t_min 0.252
_shelx_estimated_absorpt_t_max 0.252

loop_
_space_group_symop_operation_xyz
'x, y, z'
'-x+1/2, y+1/2, -z+1/2'
'-x, -y, -z'
'x-1/2, -y-1/2, z-1/2'

loop_
_atom_site_type_symbol
_atom_site_label
_atom_site_fract_x
_atom_site_fract_y
_atom_site_fract_z
_atom_site_U_iso_or_equiv
_atom_site_adp_type
_atom_site_calc_flag
_atom_site_occupancy
_atom_site_disorder_assembly
_atom_site_disorder_group
Au Au 0.19089(2) 0.29511(2) 0.43142(2) 0.01422(5) Uani d 1 . .
S S1 0.25242(9) 0.42032(5) 0.40015(4) 0.02170(17) Uani d 1 . .
P P1 0.11477(8) 0.17558(4) 0.46267(4) 0.01214(15) Uani d 1 . .
F F1 0.3783(2) 0.74491(12) 0.34520(12) 0.0342(5) Uani d 1 . .
O O1 0.3182(2) 0.40907(13) 0.56743(11) 0.0174(4) Uani d 1 . .
N N1 0.2716(3) 0.53368(14) 0.52214(14) 0.0166(5) Uani d 1 . .
C C1 0.2802(3) 0.46274(18) 0.50373(17) 0.0166(6) Uani d 1 . .
C C2 0.2227(3) 0.58863(18) 0.45714(17) 0.0168(6) Uani d 1 . .
C C3 0.3275(3) 0.63954(18) 0.43078(18) 0.0196(6) Uani d 1 . .
H H3 0.432629 0.635322 0.453168 0.023 Uiso calc 1 . .
C C4 0.2749(4) 0.69595(18) 0.3716(2) 0.0220(7) Uani d 1 . .
C C5 0.1236(4) 0.70522(18) 0.3365(2) 0.0224(7) Uani d 1 . .
H H5 0.091705 0.744606 0.295236 0.027 Uiso calc 1 . .
C C6 0.0213(3) 0.65520(19) 0.36383(18) 0.0214(7) Uani d 1 . .
H H6 -0.083664 0.660487 0.341475 0.026 Uiso calc 1 . .
C C7 0.0685(3) 0.59706(18) 0.42351(18) 0.0200(6) Uani d 1 . .
H H7 -0.003907 0.562999 0.441510 0.024 Uiso calc 1 . .
C C8 0.3549(4) 0.4400(2) 0.65366(18) 0.0259(7) Uani d 1 . .
H H8A 0.382956 0.397437 0.694599 0.039 Uiso calc 1 . .
H H8B 0.266609 0.467333 0.668620 0.039 Uiso calc 1 . .
H H8C 0.440246 0.476108 0.656412 0.039 Uiso calc 1 . .
C C11 0.2043(3) 0.09645(17) 0.41333(16) 0.0137(6) Uani d 1 . .
C C12 0.2005(3) 0.09928(18) 0.32403(16) 0.0157(6) Uani d 1 . .
H H12 0.154329 0.141957 0.291578 0.019 Uiso calc 1 . .
C C13 0.2641(3) 0.03972(18) 0.28306(18) 0.0186(6) Uani d 1 . .
H H13 0.261179 0.041530 0.222276 0.022 Uiso calc 1 . .
C C14 0.3322(3) -0.02258(18) 0.32988(18) 0.0197(6) Uani d 1 . .
H H14 0.375062 -0.063543 0.301276 0.024 Uiso calc 1 . .
C C15 0.3376(3) -0.02491(18) 0.41910(18) 0.0198(6) Uani d 1 . .
H H15 0.384366 -0.067488 0.451488 0.024 Uiso calc 1 . .
C C16 0.2747(3) 0.03502(18) 0.46069(17) 0.0165(6) Uani d 1 . .
H H16 0.279928 0.033867 0.521660 0.020 Uiso calc 1 . .
C C21 -0.0875(3) 0.16265(17) 0.42616(16) 0.0139(6) Uani d 1 . .
C C22 -0.1844(3) 0.22366(19) 0.43861(18) 0.0190(6) Uani d 1 . .
H H22 -0.144129 0.270054 0.465862 0.023 Uiso calc 1 . .
C C23 -0.3395(4) 0.2166(2) 0.4112(2) 0.0233(7) Uani d 1 . .
H H23 -0.405616 0.257836 0.420261 0.028 Uiso calc 1 . .
C C24 -0.3976(3) 0.1491(2) 0.37058(18) 0.0220(7) Uani d 1 . .
H H24 -0.503754 0.144248 0.351765 0.026 Uiso calc 1 . .
C C25 -0.3024(3) 0.08884(19) 0.35728(17) 0.0197(6) Uani d 1 . .
H H25 -0.343172 0.043087 0.328736 0.024 Uiso calc 1 . .
C C26 -0.1474(3) 0.09489(18) 0.38545(16) 0.0161(6) Uani d 1 . .
H H26 -0.082202 0.053035 0.377065 0.019 Uiso calc 1 . .
C C31 0.1488(3) 0.15679(17) 0.57834(16) 0.0140(6) Uani d 1 . .
C C32 0.0449(3) 0.11807(17) 0.61907(17) 0.0177(6) Uani d 1 . .
H H32 -0.047892 0.100392 0.586516 0.021 Uiso calc 1 . .
C C33 0.0759(3) 0.10496(18) 0.70764(17) 0.0206(6) Uani d 1 . .
H H33 0.004161 0.078454 0.735568 0.025 Uiso calc 1 . .
C C34 0.2111(4) 0.13046(19) 0.75517(18) 0.0255(7) Uani d 1 . .
H H34 0.232732 0.121070 0.815605 0.031 Uiso calc 1 . .
C C35 0.3144(4) 0.1695(2) 0.71456(19) 0.0274(8) Uani d 1 . .
H H35 0.407258 0.186851 0.747336 0.033 Uiso calc 1 . .
C C36 0.2843(4) 0.1838(2) 0.62661(19) 0.0232(7) Uani d 1 . .
H H36 0.355046 0.211765 0.599282 0.028 Uiso calc 1 . .

loop_
_atom_site_aniso_label
_atom_site_aniso_U_11
_atom_site_aniso_U_22
_atom_site_aniso_U_33
_atom_site_aniso_U_12
_atom_site_aniso_U_13
_atom_site_aniso_U_23
Au 0.01968(7) 0.01105(8) 0.01111(7) -0.00252(4) 0.00000(4) -0.00008(4)
S1 0.0393(5) 0.0135(4) 0.0121(3) -0.0044(3) 0.0039(3) -0.0002(3)
P1 0.0144(3) 0.0121(4) 0.0093(3) -0.0020(3) 0.0002(3) -0.0002(3)
F1 0.0338(11) 0.0293(12) 0.0403(11) -0.0116(9) 0.0089(9) 0.0050(9)
O1 0.0231(11) 0.0158(12) 0.0122(10) 0.0007(8) -0.0002(8) -0.0017(8)
N1 0.0174(12) 0.0141(14) 0.0176(12) 0.0003(10) 0.0005(9) -0.0050(10)
C1 0.0123(13) 0.0215(18) 0.0161(14) -0.0016(12) 0.0024(11) -0.0005(12)
C2 0.0187(14) 0.0165(17) 0.0154(13) 0.0013(12) 0.0029(11) -0.0048(12)
C3 0.0174(15) 0.0193(18) 0.0208(15) -0.0017(12) -0.0001(12) -0.0085(13)
C4 0.0259(17) 0.0181(18) 0.0239(16) -0.0059(13) 0.0097(13) -0.0038(13)
C5 0.0287(18) 0.0176(18) 0.0201(16) 0.0058(13) 0.0018(13) -0.0018(12)
C6 0.0168(15) 0.0229(19) 0.0231(15) 0.0057(13) -0.0009(12) -0.0043(13)
C7 0.0159(15) 0.0204(18) 0.0238(15) -0.0006(12) 0.0039(12) -0.0021(13)
C8 0.0304(18) 0.032(2) 0.0130(14) 0.0037(15) -0.0039(12) -0.0030(13)
C11 0.0150(14) 0.0132(16) 0.0121(12) -0.0042(11) -0.0002(10) -0.0028(11)
C12 0.0176(14) 0.0169(17) 0.0119(13) -0.0014(12) 0.0000(10) -0.0010(11)
C13 0.0193(15) 0.0225(18) 0.0137(13) -0.0038(12) 0.0022(11) -0.0046(12)
C14 0.0171(15) 0.0193(18) 0.0233(15) -0.0007(12) 0.0050(12) -0.0091(13)
C15 0.0202(15) 0.0161(17) 0.0219(15) 0.0021(12) -0.0002(12) 0.0015(12)
C16 0.0182(14) 0.0179(17) 0.0135(13) -0.0018(12) 0.0026(11) -0.0013(12)
C21 0.0155(14) 0.0192(17) 0.0068(12) -0.0026(11) 0.0013(10) 0.0020(11)
C22 0.0192(15) 0.0182(17) 0.0186(15) 0.0017(12) -0.0002(12) -0.0039(12)
C23 0.0192(15) 0.027(2) 0.0227(15) 0.0059(13) 0.0008(12) -0.0003(14)
C24 0.0157(15) 0.034(2) 0.0151(14) -0.0024(13) -0.0010(11) 0.0014(13)
C25 0.0227(16) 0.0212(18) 0.0141(14) -0.0094(13) -0.0007(11) -0.0019(12)
C26 0.0174(14) 0.0169(17) 0.0135(13) -0.0018(12) 0.0007(11) 0.0000(12)
C31 0.0186(14) 0.0114(16) 0.0111(13) 0.0008(11) -0.0006(10) -0.0028(11)
C32 0.0202(15) 0.0146(16) 0.0175(14) 0.0008(12) 0.0006(11) -0.0005(12)
C33 0.0312(17) 0.0159(17) 0.0153(14) -0.0003(13) 0.0051(12) 0.0028(12)
C34 0.042(2) 0.0215(19) 0.0117(14) 0.0042(15) -0.0012(13) 0.0003(13)
C35 0.0310(18) 0.031(2) 0.0163(15) -0.0063(15) -0.0088(13) -0.0016(14)
C36 0.0239(16) 0.0272(19) 0.0181(15) -0.0089(14) 0.0017(12) -0.0048(14)

loop_
_atom_type_symbol
_atom_type_description
_atom_type_scat_dispersion_real
_atom_type_scat_dispersion_imag
_atom_type_scat_source
C C 0.0033 0.0016 'International Tables Vol C Tables 4.2.6.8 and 6.1.1.4'
H H 0.0000 0.0000 'International Tables Vol C Tables 4.2.6.8 and 6.1.1.4'
Au Au -2.0133 8.8022 'International Tables Vol C Tables 4.2.6.8 and 6.1.1.4'
F F 0.0171 0.0103 'International Tables Vol C Tables 4.2.6.8 and 6.1.1.4'
N N 0.0061 0.0033 'International Tables Vol C Tables 4.2.6.8 and 6.1.1.4'
O O 0.0106 0.0060 'International Tables Vol C Tables 4.2.6.8 and 6.1.1.4'
P P 0.1023 0.0942 'International Tables Vol C Tables 4.2.6.8 and 6.1.1.4'
S S 0.1246 0.1234 'International Tables Vol C Tables 4.2.6.8 and 6.1.1.4'

loop_
_geom_angle_atom_site_label_1
_geom_angle_atom_site_label_2
_geom_angle_atom_site_label_3
_geom_angle_site_symmetry_1
_geom_angle_site_symmetry_3
_geom_angle
_geom_angle_publ_flag
P1 Au S1 . . 176.10(3) ?
C1 S1 Au . . 101.30(10) ?
C11 P1 C21 . . 104.91(13) ?
C11 P1 C31 . . 106.09(13) ?
C21 P1 C31 . . 106.78(12) ?
C11 P1 Au . . 115.21(9) ?
C21 P1 Au . . 111.34(10) ?
C31 P1 Au . . 111.91(10) ?
C1 O1 C8 . . 115.4(2) ?
C1 N1 C2 . . 120.6(2) ?
N1 C1 O1 . . 120.5(2) ?
N1 C1 S1 . . 127.5(2) ?
O1 C1 S1 . . 112.0(2) ?
C3 C2 C7 . . 119.3(3) ?
C3 C2 N1 . . 119.6(3) ?
C7 C2 N1 . . 120.8(3) ?
C4 C3 C2 . . 118.3(3) ?
C4 C3 H3 . . 120.9 ?
C2 C3 H3 . . 120.9 ?
F1 C4 C3 . . 118.0(3) ?
F1 C4 C5 . . 118.3(3) ?
C3 C4 C5 . . 123.7(3) ?
C6 C5 C4 . . 117.4(3) ?
C6 C5 H5 . . 121.3 ?
C4 C5 H5 . . 121.3 ?
C5 C6 C7 . . 121.2(3) ?
C5 C6 H6 . . 119.4 ?
C7 C6 H6 . . 119.4 ?
C6 C7 C2 . . 120.1(3) ?
C6 C7 H7 . . 120.0 ?
C2 C7 H7 . . 120.0 ?
O1 C8 H8A . . 109.5 ?
O1 C8 H8B . . 109.5 ?
H8A C8 H8B . . 109.5 ?
O1 C8 H8C . . 109.5 ?
H8A C8 H8C . . 109.5 ?
H8B C8 H8C . . 109.5 ?
C16 C11 C12 . . 120.0(3) ?
C16 C11 P1 . . 122.6(2) ?
C12 C11 P1 . . 117.4(2) ?
C13 C12 C11 . . 119.7(3) ?
C13 C12 H12 . . 120.1 ?
C11 C12 H12 . . 120.1 ?
C12 C13 C14 . . 120.6(3) ?
C12 C13 H13 . . 119.7 ?
C14 C13 H13 . . 119.7 ?
C13 C14 C15 . . 119.7(3) ?
C13 C14 H14 . . 120.1 ?
C15 C14 H14 . . 120.1 ?
C16 C15 C14 . . 120.0(3) ?
C16 C15 H15 . . 120.0 ?
C14 C15 H15 . . 120.0 ?
C11 C16 C15 . . 120.0(2) ?
C11 C16 H16 . . 120.0 ?
C15 C16 H16 . . 120.0 ?
C26 C21 C22 . . 119.7(3) ?
C26 C21 P1 . . 122.3(2) ?
C22 C21 P1 . . 118.1(2) ?
C23 C22 C21 . . 120.1(3) ?
C23 C22 H22 . . 120.0 ?
C21 C22 H22 . . 120.0 ?
C22 C23 C24 . . 119.7(3) ?
C22 C23 H23 . . 120.1 ?
C24 C23 H23 . . 120.1 ?
C25 C24 C23 . . 120.5(3) ?
C25 C24 H24 . . 119.7 ?
C23 C24 H24 . . 119.7 ?
C24 C25 C26 . . 120.2(3) ?
C24 C25 H25 . . 119.9 ?
C26 C25 H25 . . 119.9 ?
C25 C26 C21 . . 119.8(3) ?
C25 C26 H26 . . 120.1 ?
C21 C26 H26 . . 120.1 ?
C32 C31 C36 . . 119.9(2) ?
C32 C31 P1 . . 122.1(2) ?
C36 C31 P1 . . 118.0(2) ?
C31 C32 C33 . . 120.1(3) ?
C31 C32 H32 . . 120.0 ?
C33 C32 H32 . . 120.0 ?
C34 C33 C32 . . 120.1(3) ?
C34 C33 H33 . . 120.0 ?
C32 C33 H33 . . 120.0 ?
C35 C34 C33 . . 119.8(3) ?
C35 C34 H34 . . 120.1 ?
C33 C34 H34 . . 120.1 ?
C34 C35 C36 . . 120.8(3) ?
C34 C35 H35 . . 119.6 ?
C36 C35 H35 . . 119.6 ?
C35 C36 C31 . . 119.4(3) ?
C35 C36 H36 . . 120.3 ?
C31 C36 H36 . . 120.3 ?

loop_
_geom_bond_atom_site_label_1
_geom_bond_atom_site_label_2
_geom_bond_site_symmetry_2
_geom_bond_distance
_geom_bond_publ_flag
Au P1 . 2.2494(8) ?
Au S1 . 2.3007(8) ?
S1 C1 . 1.762(3) ?
P1 C11 . 1.817(3) ?
P1 C21 . 1.818(3) ?
P1 C31 . 1.819(3) ?
F1 C4 . 1.365(3) ?
O1 C1 . 1.364(3) ?
O1 C8 . 1.441(3) ?
N1 C1 . 1.262(4) ?
N1 C2 . 1.408(4) ?
C2 C3 . 1.394(4) ?
C2 C7 . 1.400(4) ?
C3 C4 . 1.374(4) ?
C3 H3 . 0.9500 ?
C4 C5 . 1.382(4) ?
C5 C6 . 1.375(4) ?
C5 H5 . 0.9500 ?
C6 C7 . 1.390(4) ?
C6 H6 . 0.9500 ?
C7 H7 . 0.9500 ?
C8 H8A . 0.9800 ?
C8 H8B . 0.9800 ?
C8 H8C . 0.9800 ?
C11 C16 . 1.385(4) ?
C11 C12 . 1.397(4) ?
C12 C13 . 1.382(4) ?
C12 H12 . 0.9500 ?
C13 C14 . 1.385(4) ?
C13 H13 . 0.9500 ?
C14 C15 . 1.393(4) ?
C14 H14 . 0.9500 ?
C15 C16 . 1.389(4) ?
C15 H15 . 0.9500 ?
C16 H16 . 0.9500 ?
C21 C26 . 1.396(4) ?
C21 C22 . 1.396(4) ?
C22 C23 . 1.387(4) ?
C22 H22 . 0.9500 ?
C23 C24 . 1.387(5) ?
C23 H23 . 0.9500 ?
C24 C25 . 1.379(4) ?
C24 H24 . 0.9500 ?
C25 C26 . 1.387(4) ?
C25 H25 . 0.9500 ?
C26 H26 . 0.9500 ?
C31 C32 . 1.382(4) ?
C31 C36 . 1.399(4) ?
C32 C33 . 1.390(4) ?
C32 H32 . 0.9500 ?
C33 C34 . 1.384(4) ?
C33 H33 . 0.9500 ?
C34 C35 . 1.379(5) ?
C34 H34 . 0.9500 ?
C35 C36 . 1.384(4) ?
C35 H35 . 0.9500 ?
C36 H36 . 0.9500 ?

loop_
_geom_hbond_atom_site_label_D
_geom_hbond_atom_site_label_H
_geom_hbond_atom_site_label_A
_geom_hbond_site_symmetry_A
_geom_hbond_distance_DH
_geom_hbond_distance_HA
_geom_hbond_distance_DA
_geom_hbond_angle_DHA
C3 H3 O1 3_666 0.95 2.42 3.269(3) 148
C36 H36 F1 3_666 0.95 2.51 3.218(4) 131
C13 H13 S1 2_545 0.95 2.83 3.519(3) 130
C13 H13 Cg1 2_545 0.95 2.74 3.500(3) 137
C22 H22 Cg1 3_566 0.95 2.63 3.397(3) 138
C24 H24 Cg2 1_455 0.95 2.80 3.552(3) 137

loop_
_geom_torsion_atom_site_label_1
_geom_torsion_atom_site_label_2
_geom_torsion_atom_site_label_3
_geom_torsion_atom_site_label_4
_geom_torsion_site_symmetry_1
_geom_torsion_site_symmetry_2
_geom_torsion_site_symmetry_3
_geom_torsion_site_symmetry_4
_geom_torsion
_geom_torsion_publ_flag
C2 N1 C1 O1 . . . . -175.8(2) ?
C2 N1 C1 S1 . . . . 5.8(4) ?
C8 O1 C1 N1 . . . . -3.5(4) ?
C8 O1 C1 S1 . . . . 175.15(19) ?
Au S1 C1 N1 . . . . -157.0(2) ?
Au S1 C1 O1 . . . . 24.52(19) ?
C1 N1 C2 C3 . . . . -107.2(3) ?
C1 N1 C2 C7 . . . . 78.0(4) ?
C7 C2 C3 C4 . . . . -0.7(4) ?
N1 C2 C3 C4 . . . . -175.6(3) ?
C2 C3 C4 F1 . . . . -179.1(2) ?
C2 C3 C4 C5 . . . . 0.0(4) ?
F1 C4 C5 C6 . . . . 179.8(3) ?
C3 C4 C5 C6 . . . . 0.7(5) ?
C4 C5 C6 C7 . . . . -0.8(4) ?
C5 C6 C7 C2 . . . . 0.1(4) ?
C3 C2 C7 C6 . . . . 0.6(4) ?
N1 C2 C7 C6 . . . . 175.5(3) ?
C21 P1 C11 C16 . . . . -109.9(2) ?
C31 P1 C11 C16 . . . . 2.9(3) ?
Au P1 C11 C16 . . . . 127.3(2) ?
C21 P1 C11 C12 . . . . 70.2(2) ?
C31 P1 C11 C12 . . . . -177.0(2) ?
Au P1 C11 C12 . . . . -52.6(2) ?
C16 C11 C12 C13 . . . . 1.5(4) ?
P1 C11 C12 C13 . . . . -178.7(2) ?
C11 C12 C13 C14 . . . . -0.3(4) ?
C12 C13 C14 C15 . . . . -0.5(4) ?
C13 C14 C15 C16 . . . . 0.1(4) ?
C12 C11 C16 C15 . . . . -1.9(4) ?
P1 C11 C16 C15 . . . . 178.3(2) ?
C14 C15 C16 C11 . . . . 1.1(4) ?
C11 P1 C21 C26 . . . . 12.2(2) ?
C31 P1 C21 C26 . . . . -100.1(2) ?
Au P1 C21 C26 . . . . 137.4(2) ?
C11 P1 C21 C22 . . . . -166.8(2) ?
C31 P1 C21 C22 . . . . 80.9(2) ?
Au P1 C21 C22 . . . . -41.6(2) ?
C26 C21 C22 C23 . . . . 0.5(4) ?
P1 C21 C22 C23 . . . . 179.5(2) ?
C21 C22 C23 C24 . . . . -0.7(5) ?
C22 C23 C24 C25 . . . . 0.1(5) ?
C23 C24 C25 C26 . . . . 0.8(4) ?
C24 C25 C26 C21 . . . . -1.0(4) ?
C22 C21 C26 C25 . . . . 0.4(4) ?
P1 C21 C26 C25 . . . . -178.6(2) ?
C11 P1 C31 C32 . . . . -94.4(3) ?
C21 P1 C31 C32 . . . . 17.1(3) ?
Au P1 C31 C32 . . . . 139.2(2) ?
C11 P1 C31 C36 . . . . 86.5(3) ?
C21 P1 C31 C36 . . . . -161.9(2) ?
Au P1 C31 C36 . . . . -39.9(3) ?
C36 C31 C32 C33 . . . . -1.0(4) ?
P1 C31 C32 C33 . . . . 179.9(2) ?
C31 C32 C33 C34 . . . . -0.2(4) ?
C32 C33 C34 C35 . . . . 0.6(5) ?
C33 C34 C35 C36 . . . . 0.2(5) ?
C34 C35 C36 C31 . . . . -1.3(5) ?
C32 C31 C36 C35 . . . . 1.8(5) ?
P1 C31 C36 C35 . . . . -179.1(3) ?

_cod_database_fobs_code 2243494
